data_7045535
loop_
_publ_author_name
'Liu, Yi'
'Zhou, Hai-Tao'
'Chen, Shao-Peng'
'Tan, Yu-Hui'
'Wang, Chang-Feng'
'Yang, Chang-Shan'
'Wen, He-Rui'
'Tang, Yun-Zhi'

_publ_section_title
;
 Reversible phase transition and switchable dielectric behaviors triggered
 by rotation and order-disorder motions of crowns.
;
_journal_issue 11
_journal_name_full 'Dalton transactions (Cambridge, England : 2003)'
_journal_page_first 3851
_journal_page_last 3856
_journal_paper_doi 10.1039/c8dt00003d
_journal_volume 47
_journal_year 2018
_chemical_formula_sum 'C50 H90 F12 N4 O20 P2'
_chemical_formula_weight 1357.20
_space_group_IT_number 2
_space_group_name_Hall '-P 1'
_space_group_name_H-M_alt 'P -1'
_symmetry_cell_setting triclinic
_symmetry_space_group_name_Hall '-P 1'
_symmetry_space_group_name_H-M 'P -1'
_atom_sites_solution_hydrogens geom
_atom_sites_solution_primary direct
_atom_sites_solution_secondary difmap
_audit_creation_method SHELXL-97
_audit_update_record
;
2017-11-01 deposited with the CCDC.
2018-02-05 downloaded from the CCDC.
;
_cell_angle_alpha 65.933(2)
_cell_angle_beta 87.306(2)
_cell_angle_gamma 86.158(2)
_cell_formula_units_Z 2
_cell_length_a 10.7115(9)
_cell_length_b 17.7665(15)
_cell_length_c 18.5118(16)
_cell_measurement_reflns_used 9909
_cell_measurement_temperature 170(2)
_cell_measurement_theta_max 56.713
_cell_measurement_theta_min 6.006
_cell_volume 3208.7(5)
_computing_cell_refinement 'Bruker SMART'
_computing_data_collection 'Bruker SMART'
_computing_data_reduction 'Bruker SAINT'
_computing_molecular_graphics 'Bruker SHELXTL'
_computing_publication_material 'Bruker SHELXTL'
_computing_structure_refinement 'SHELXL-97 (Sheldrick, 1997)'
_computing_structure_solution 'SHELXS-97 (Sheldrick, 1990)'
_diffrn_ambient_temperature 170(2)
_diffrn_measured_fraction_theta_full 0.998
_diffrn_measured_fraction_theta_max 0.998
_diffrn_measurement_device_type 'CCD area detector'
_diffrn_radiation_monochromator graphite
_diffrn_radiation_source 'fine-focus sealed tube'
_diffrn_radiation_type MoK\a
_diffrn_radiation_wavelength 0.71073
_diffrn_reflns_av_R_equivalents 0.0341
_diffrn_reflns_av_sigmaI/netI 0.0309
_diffrn_reflns_limit_h_max 13
_diffrn_reflns_limit_h_min -13
_diffrn_reflns_limit_k_max 21
_diffrn_reflns_limit_k_min -21
_diffrn_reflns_limit_l_max 22
_diffrn_reflns_limit_l_min -22
_diffrn_reflns_number 72476
_diffrn_reflns_theta_full 26.00
_diffrn_reflns_theta_max 26.00
_diffrn_reflns_theta_min 2.89
_exptl_absorpt_coefficient_mu 0.174
_exptl_absorpt_correction_T_max 0.9967
_exptl_absorpt_correction_T_min 0.9950
_exptl_absorpt_correction_type multi-scan
_exptl_absorpt_process_details '(North et al., 1968)'
_exptl_crystal_colour colourless
_exptl_crystal_density_diffrn 1.405
_exptl_crystal_density_method 'not measured'
_exptl_crystal_description block
_exptl_crystal_F_000 1432
_exptl_crystal_size_max 0.03
_exptl_crystal_size_mid 0.03
_exptl_crystal_size_min 0.02
_refine_diff_density_max 1.697
_refine_diff_density_min -0.472
_refine_diff_density_rms 0.135
_refine_ls_extinction_method none
_refine_ls_goodness_of_fit_ref 1.056
_refine_ls_hydrogen_treatment mixed
_refine_ls_matrix_type full
_refine_ls_number_parameters 795
_refine_ls_number_reflns 12571
_refine_ls_number_restraints 0
_refine_ls_restrained_S_all 1.056
_refine_ls_R_factor_all 0.1417
_refine_ls_R_factor_gt 0.1000
_refine_ls_shift/su_max 0.006
_refine_ls_shift/su_mean 0.000
_refine_ls_structure_factor_coef Fsqd
_refine_ls_weighting_details 'calc w=1/[\s^2^(Fo^2^)+(0.1411P)^2^+8.6270P] where P=(Fo^2^+2Fc^2^)/3'
_refine_ls_weighting_scheme calc
_refine_ls_wR_factor_gt 0.2499
_refine_ls_wR_factor_ref 0.2883
_reflns_number_gt 8015
_reflns_number_total 12571
_reflns_threshold_expression >2sigma(I)
_cod_data_source_file c8dt00003d2.cif
_cod_data_source_block a_CCDC1
_cod_depositor_comments
;
The following automatic conversions were performed:

'_symmetry_cell_setting' value 'Triclinic' changed to 'triclinic'
according to
/home/data/users/saulius/crontab/automatic-downloads/rss-feeds/RSC/lib/dictionaries/cif_core.dic
dictionary named 'cif_core.dic' version 2.4.2 from 2011-04-26.

Automatic conversion script
Id: cif_fix_values 4973 2017-02-22 13:04:09Z antanas 

 Adding full bibliography for 7045534--7045535.cif.
;
_cod_original_sg_symbol_H-M P-1
_cod_database_code 7045535

loop_
_symmetry_equiv_pos_as_xyz
'x, y, z'
'-x, -y, -z'

loop_
_atom_site_label
_atom_site_type_symbol
_atom_site_fract_x
_atom_site_fract_y
_atom_site_fract_z
_atom_site_U_iso_or_equiv
_atom_site_adp_type
_atom_site_occupancy
_atom_site_symmetry_multiplicity
_atom_site_calc_flag
_atom_site_refinement_flags
C1 C 0.2757(3) 0.1622(2) 0.1598(2) 0.0167(7) Uani 1 1 d .
C2 C 0.3793(3) 0.1833(2) 0.0979(2) 0.0149(7) Uani 1 1 d .
C3 C 0.5032(3) 0.1616(2) 0.1194(2) 0.0172(7) Uani 1 1 d .
H3 H 0.5241 0.1387 0.1737 0.021 Uiso 1 1 calc R
C4 C 0.5961(3) 0.1728(2) 0.0625(2) 0.0176(7) Uani 1 1 d .
H4 H 0.6807 0.1569 0.0773 0.021 Uiso 1 1 calc R
C5 C 0.5649(3) 0.2076(2) -0.0167(2) 0.0140(7) Uani 1 1 d .
C6 C 0.4429(3) 0.2338(2) -0.0398(2) 0.0189(8) Uani 1 1 d .
H6 H 0.4231 0.2603 -0.0943 0.023 Uiso 1 1 calc R
C7 C 0.3502(3) 0.2203(2) 0.0183(2) 0.0178(7) Uani 1 1 d .
H7 H 0.2657 0.2367 0.0035 0.021 Uiso 1 1 calc R
C8 C 0.3945(6) 0.9917(3) 0.0857(3) 0.0529(16) Uani 1 1 d .
H8A H 0.3349 1.0014 0.1238 0.063 Uiso 1 1 calc R
H8B H 0.4308 1.0448 0.0516 0.063 Uiso 1 1 calc R
C9 C 0.2194(5) 1.0104(3) 0.0079(3) 0.0504(14) Uani 1 1 d .
H9A H 0.2397 1.0688 -0.0214 0.060 Uiso 1 1 calc R
H9B H 0.1610 1.0069 0.0520 0.060 Uiso 1 1 calc R
C10 C 0.1588(5) 0.9816(3) -0.0456(3) 0.0515(14) Uani 1 1 d .
H10A H 0.0856 1.0189 -0.0702 0.062 Uiso 1 1 calc R
H10B H 0.2184 0.9819 -0.0882 0.062 Uiso 1 1 calc R
C11 C 0.0555(4) 0.8683(4) -0.0468(3) 0.0493(14) Uani 1 1 d .
H11A H 0.1113 0.8664 -0.0903 0.059 Uiso 1 1 calc R
H11B H -0.0184 0.9053 -0.0706 0.059 Uiso 1 1 calc R
C12 C 0.0148(4) 0.7851(4) 0.0022(3) 0.0494(14) Uani 1 1 d .
H12A H -0.0393 0.7865 0.0465 0.059 Uiso 1 1 calc R
H12B H -0.0343 0.7652 -0.0299 0.059 Uiso 1 1 calc R
C13 C 0.0849(6) 0.6503(4) 0.0838(3) 0.0600(17) Uani 1 1 d .
H13A H 0.0392 0.6261 0.0539 0.072 Uiso 1 1 calc R
H13B H 0.0283 0.6536 0.1264 0.072 Uiso 1 1 calc R
C14 C 0.1963(6) 0.5971(3) 0.1189(3) 0.0566(15) Uani 1 1 d .
H14A H 0.1720 0.5397 0.1497 0.068 Uiso 1 1 calc R
H14B H 0.2562 0.5972 0.0764 0.068 Uiso 1 1 calc R
C15 C 0.3558(5) 0.5741(3) 0.2096(3) 0.0478(13) Uani 1 1 d .
H15A H 0.4246 0.5745 0.1718 0.057 Uiso 1 1 calc R
H15B H 0.3299 0.5167 0.2379 0.057 Uiso 1 1 calc R
C16 C 0.3994(5) 0.6053(3) 0.2674(3) 0.0535(15) Uani 1 1 d .
H16A H 0.3294 0.6066 0.3038 0.064 Uiso 1 1 calc R
H16B H 0.4675 0.5677 0.2992 0.064 Uiso 1 1 calc R
C17 C 0.4768(6) 0.7195(4) 0.2789(3) 0.0654(19) Uani 1 1 d .
H17A H 0.5386 0.6818 0.3168 0.078 Uiso 1 1 calc R
H17B H 0.4021 0.7271 0.3093 0.078 Uiso 1 1 calc R
C18 C 0.5324(6) 0.8015(4) 0.2319(3) 0.0648(18) Uani 1 1 d .
H18A H 0.5583 0.8255 0.2683 0.078 Uiso 1 1 calc R
H18B H 0.6074 0.7936 0.2020 0.078 Uiso 1 1 calc R
C19 C 0.4949(5) 0.9311(3) 0.1286(3) 0.0517(15) Uani 1 1 d .
H19A H 0.5546 0.9218 0.0903 0.062 Uiso 1 1 calc R
H19B H 0.5411 0.9531 0.1603 0.062 Uiso 1 1 calc R
C20 C 0.2194(3) 0.3423(2) 0.3353(2) 0.0170(7) Uani 1 1 d .
C21 C 0.1172(3) 0.3198(2) 0.3974(2) 0.0144(7) Uani 1 1 d .
C22 C -0.0078(3) 0.3408(2) 0.3765(2) 0.0177(7) Uani 1 1 d .
H22 H -0.0298 0.3643 0.3223 0.021 Uiso 1 1 calc R
C23 C -0.1003(3) 0.3273(2) 0.4351(2) 0.0185(8) Uani 1 1 d .
H23 H -0.1854 0.3423 0.4212 0.022 Uiso 1 1 calc R
C24 C -0.0676(3) 0.2923(2) 0.5132(2) 0.0145(7) Uani 1 1 d .
C25 C 0.0552(3) 0.2670(2) 0.5351(2) 0.0187(8) Uani 1 1 d .
H25 H 0.0757 0.2397 0.5894 0.022 Uiso 1 1 calc R
C26 C 0.1476(3) 0.2823(2) 0.4768(2) 0.0177(7) Uani 1 1 d .
H26 H 0.2325 0.2670 0.4912 0.021 Uiso 1 1 calc R
C27 C 0.6180(6) 0.1481(4) 0.5557(4) 0.0652(18) Uani 1 1 d .
H27A H 0.5710 0.0976 0.5703 0.078 Uiso 1 1 calc R
H27B H 0.6763 0.1521 0.5113 0.078 Uiso 1 1 calc R
C28 C 0.5295(5) 0.2214(4) 0.5303(4) 0.0594(17) Uani 1 1 d .
H28A H 0.4771 0.2224 0.4872 0.071 Uiso 1 1 calc R
H28B H 0.4737 0.2192 0.5752 0.071 Uiso 1 1 calc R
C29 C 0.5186(5) 0.3659(4) 0.4815(3) 0.0549(16) Uani 1 1 d .
H29A H 0.4679 0.3646 0.5280 0.066 Uiso 1 1 calc R
H29B H 0.4608 0.3684 0.4403 0.066 Uiso 1 1 calc R
C30 C 0.5945(5) 0.4404(4) 0.4506(3) 0.0566(16) Uani 1 1 d .
H30A H 0.6476 0.4408 0.4053 0.068 Uiso 1 1 calc R
H30B H 0.5383 0.4909 0.4320 0.068 Uiso 1 1 calc R
C31 C 0.7573(5) 0.5032(3) 0.4824(3) 0.0530(15) Uani 1 1 d .
H31A H 0.7122 0.5571 0.4537 0.064 Uiso 1 1 calc R
H31B H 0.8176 0.4929 0.4449 0.064 Uiso 1 1 calc R
C32 C 0.8263(5) 0.5064(3) 0.5489(3) 0.0522(15) Uani 1 1 d .
H32A H 0.8840 0.5521 0.5282 0.063 Uiso 1 1 calc R
H32B H 0.7663 0.5169 0.5865 0.063 Uiso 1 1 calc R
C33 C 0.9532(5) 0.4296(3) 0.6567(3) 0.0495(14) Uani 1 1 d .
H33A H 0.8887 0.4329 0.6955 0.059 Uiso 1 1 calc R
H33B H 1.0060 0.4776 0.6416 0.059 Uiso 1 1 calc R
C34 C 1.0318(5) 0.3517(4) 0.6928(4) 0.0565(16) Uani 1 1 d .
H34A H 1.0963 0.3483 0.6540 0.068 Uiso 1 1 calc R
H34B H 1.0749 0.3509 0.7393 0.068 Uiso 1 1 calc R
C35 C 1.0220(6) 0.2080(4) 0.7597(3) 0.0591(16) Uani 1 1 d .
H35A H 1.0524 0.2080 0.8094 0.071 Uiso 1 1 calc R
H35B H 1.0953 0.2004 0.7283 0.071 Uiso 1 1 calc R
C36 C 0.9357(6) 0.1387(4) 0.7784(3) 0.0614(17) Uani 1 1 d .
H36A H 0.9806 0.0852 0.8087 0.074 Uiso 1 1 calc R
H36B H 0.8635 0.1455 0.8110 0.074 Uiso 1 1 calc R
C37 C 0.8279(7) 0.0695(3) 0.7216(4) 0.0637(17) Uani 1 1 d .
H37A H 0.7602 0.0644 0.7614 0.076 Uiso 1 1 calc R
H37B H 0.8853 0.0197 0.7433 0.076 Uiso 1 1 calc R
C38 C 0.7730(7) 0.0743(3) 0.6474(4) 0.074(2) Uani 1 1 d .
H38A H 0.8397 0.0810 0.6067 0.089 Uiso 1 1 calc R
H38B H 0.7306 0.0230 0.6575 0.089 Uiso 1 1 calc R
C39 C 0.0263(4) 0.1182(3) 0.3919(3) 0.0367(11) Uani 1 1 d .
H39A H 0.0050 0.1594 0.4143 0.044 Uiso 1 1 calc R
H39B H -0.0010 0.0639 0.4303 0.044 Uiso 1 1 calc R
C40 C -0.0385(4) 0.1422(3) 0.3160(3) 0.0363(11) Uani 1 1 d .
H40A H -0.0097 0.1044 0.2907 0.044 Uiso 1 1 calc R
H40B H -0.1299 0.1378 0.3260 0.044 Uiso 1 1 calc R
C41 C -0.0651(4) 0.2478(3) 0.1890(3) 0.0354(10) Uani 1 1 d .
H41A H -0.1571 0.2440 0.1947 0.042 Uiso 1 1 calc R
H41B H -0.0316 0.2097 0.1651 0.042 Uiso 1 1 calc R
C42 C -0.0343(4) 0.3336(3) 0.1368(3) 0.0365(11) Uani 1 1 d .
H42A H -0.0879 0.3547 0.0897 0.044 Uiso 1 1 calc R
H42B H -0.0503 0.3697 0.1655 0.044 Uiso 1 1 calc R
C43 C 0.1302(4) 0.4161(3) 0.0676(3) 0.0342(10) Uani 1 1 d .
H43A H 0.1118 0.4503 0.0980 0.041 Uiso 1 1 calc R
H43B H 0.0822 0.4407 0.0181 0.041 Uiso 1 1 calc R
C44 C 0.2670(5) 0.4148(3) 0.0481(2) 0.0330(10) Uani 1 1 d .
H44A H 0.2873 0.3748 0.0240 0.040 Uiso 1 1 calc R
H44B H 0.2900 0.4701 0.0094 0.040 Uiso 1 1 calc R
C45 C 0.4666(4) 0.3883(3) 0.1052(3) 0.0361(11) Uani 1 1 d .
H45A H 0.4934 0.4430 0.0672 0.043 Uiso 1 1 calc R
H45B H 0.4895 0.3475 0.0824 0.043 Uiso 1 1 calc R
C46 C 0.5307(4) 0.3641(3) 0.1817(3) 0.0362(11) Uani 1 1 d .
H46A H 0.6221 0.3693 0.1722 0.043 Uiso 1 1 calc R
H46B H 0.5001 0.4008 0.2078 0.043 Uiso 1 1 calc R
C47 C 0.5616(4) 0.2551(3) 0.3054(3) 0.0324(10) Uani 1 1 d .
H47A H 0.5315 0.2919 0.3315 0.039 Uiso 1 1 calc R
H47B H 0.6536 0.2579 0.2982 0.039 Uiso 1 1 calc R
C48 C 0.5284(4) 0.1679(3) 0.3560(3) 0.0361(10) Uani 1 1 d .
H48A H 0.5393 0.1339 0.3248 0.043 Uiso 1 1 calc R
H48B H 0.5845 0.1437 0.4018 0.043 Uiso 1 1 calc R
C49 C 0.3635(5) 0.0867(2) 0.4273(3) 0.0353(11) Uani 1 1 d .
H49A H 0.4123 0.0607 0.4763 0.042 Uiso 1 1 calc R
H49B H 0.3799 0.0532 0.3959 0.042 Uiso 1 1 calc R
C50 C 0.2278(5) 0.0883(3) 0.4479(2) 0.0333(10) Uani 1 1 d .
H50A H 0.2045 0.0327 0.4856 0.040 Uiso 1 1 calc R
H50B H 0.2094 0.1271 0.4735 0.040 Uiso 1 1 calc R
F1 F 0.3053(4) 0.0015(3) 0.6265(2) 0.0912(15) Uani 1 1 d .
F2 F 0.4177(3) 0.0253(2) 0.7139(2) 0.0599(9) Uani 1 1 d .
F3 F 0.2428(4) 0.0620(3) 0.7630(2) 0.0781(11) Uani 1 1 d .
F4 F 0.1300(3) 0.0395(2) 0.6750(3) 0.0741(11) Uani 1 1 d .
F5 F 0.2633(3) -0.06142(19) 0.7550(2) 0.0700(11) Uani 1 1 d .
F6 F 0.2845(3) 0.12534(18) 0.6349(2) 0.0672(10) Uani 1 1 d .
F7 F 0.7320(4) 0.5549(3) 0.2691(2) 0.0927(14) Uani 1 1 d .
F8 F 0.6350(3) 0.5417(2) 0.1689(3) 0.0844(13) Uani 1 1 d .
F9 F 0.8158(4) 0.5085(3) 0.1271(2) 0.0887(14) Uani 1 1 d .
F10 F 0.9138(3) 0.52296(18) 0.22354(19) 0.0542(8) Uani 1 1 d .
F11 F 0.7597(3) 0.4359(2) 0.2519(2) 0.0727(11) Uani 1 1 d .
F12 F 0.7887(3) 0.62677(18) 0.1447(2) 0.0645(10) Uani 1 1 d .
N1 N 0.2973(3) 0.17511(19) 0.22397(18) 0.0211(7) Uani 1 1 d .
H1A H 0.2423 0.1611 0.2635 0.025 Uiso 1 1 calc R
H1B H 0.3665 0.1977 0.2269 0.025 Uiso 1 1 calc R
N2 N 0.6617(3) 0.21265(18) -0.07673(16) 0.0150(6) Uani 1 1 d .
H2A H 0.7365 0.2214 -0.0608 0.022 Uiso 1 1 calc R
H2B H 0.6411 0.2552 -0.1233 0.022 Uiso 1 1 calc R
H2C H 0.6679 0.1645 -0.0834 0.022 Uiso 1 1 calc R
N3 N 0.1963(3) 0.3308(2) 0.27040(18) 0.0228(7) Uani 1 1 d .
H3A H 0.2506 0.3453 0.2305 0.027 Uiso 1 1 calc R
H3B H 0.1267 0.3085 0.2675 0.027 Uiso 1 1 calc R
N4 N -0.1636(3) 0.28532(18) 0.57451(17) 0.0163(6) Uani 1 1 d .
H4A H -0.1669 0.3316 0.5843 0.025 Uiso 1 1 calc R
H4B H -0.1440 0.2405 0.6197 0.025 Uiso 1 1 calc R
H4C H -0.2393 0.2795 0.5576 0.025 Uiso 1 1 calc R
O2 O 0.3314(3) 0.96140(19) 0.03875(19) 0.0379(8) Uani 1 1 d .
O3 O 0.1198(3) 0.8999(2) -0.00091(18) 0.0403(8) Uani 1 1 d .
O4 O 0.1198(3) 0.7315(2) 0.03200(19) 0.0424(8) Uani 1 1 d .
O5 O 0.2527(3) 0.62626(19) 0.1682(2) 0.0409(8) Uani 1 1 d .
O6 O 0.4431(3) 0.6857(2) 0.22653(17) 0.0409(8) Uani 1 1 d .
O7 O 0.4440(3) 0.8556(2) 0.17920(19) 0.0479(9) Uani 1 1 d .
O9 O 0.6863(4) 0.1425(2) 0.6208(2) 0.0538(10) Uani 1 1 d .
O10 O 0.5986(3) 0.2928(2) 0.5035(2) 0.0456(9) Uani 1 1 d .
O11 O 0.6696(3) 0.4395(2) 0.51061(19) 0.0477(9) Uani 1 1 d .
O12 O 0.8943(3) 0.4315(2) 0.5880(2) 0.0447(9) Uani 1 1 d .
O13 O 0.9559(3) 0.2844(2) 0.7161(2) 0.0483(9) Uani 1 1 d .
O14 O 0.8939(3) 0.1400(2) 0.70762(19) 0.0457(9) Uani 1 1 d .
O15 O 0.1571(3) 0.11370(18) 0.37779(16) 0.0300(7) Uani 1 1 d .
O16 O -0.0125(3) 0.22455(18) 0.26467(17) 0.0290(7) Uani 1 1 d .
O17 O 0.0937(3) 0.33450(17) 0.11275(16) 0.0279(6) Uani 1 1 d .
O18 O 0.3356(3) 0.39185(18) 0.11831(15) 0.0299(7) Uani 1 1 d .
O19 O 0.5049(3) 0.28068(17) 0.23114(16) 0.0285(6) Uani 1 1 d .
O20 O 0.4022(3) 0.16774(17) 0.38304(16) 0.0286(6) Uani 1 1 d .
O30 O 0.3137(2) 0.37277(17) 0.34438(16) 0.0257(6) Uani 1 1 d .
O31 O 0.1820(2) 0.13113(16) 0.15061(16) 0.0237(6) Uani 1 1 d .
P1 P 0.27311(10) 0.03211(7) 0.69403(6) 0.0277(3) Uani 1 1 d .
P2 P 0.77288(10) 0.53169(7) 0.19719(6) 0.0294(3) Uani 1 1 d .

loop_
_atom_site_aniso_label
_atom_site_aniso_U_11
_atom_site_aniso_U_22
_atom_site_aniso_U_33
_atom_site_aniso_U_23
_atom_site_aniso_U_13
_atom_site_aniso_U_12
C1 0.0159(18) 0.0150(17) 0.0191(18) -0.0070(15) 0.0014(14) 0.0004(14)
C2 0.0162(17) 0.0142(17) 0.0187(18) -0.0109(14) -0.0002(14) -0.0018(13)
C3 0.0187(18) 0.0212(19) 0.0117(17) -0.0070(14) -0.0012(14) 0.0002(14)
C4 0.0123(17) 0.0226(19) 0.0202(18) -0.0109(15) -0.0033(14) 0.0016(14)
C5 0.0160(17) 0.0134(17) 0.0138(17) -0.0064(14) 0.0013(13) -0.0033(13)
C6 0.0204(18) 0.0199(19) 0.0147(17) -0.0050(15) -0.0040(14) -0.0014(15)
C7 0.0137(17) 0.0205(19) 0.0176(18) -0.0062(15) -0.0016(14) 0.0007(14)
C8 0.087(4) 0.040(3) 0.044(3) -0.029(3) 0.034(3) -0.035(3)
C9 0.056(3) 0.024(2) 0.057(3) -0.004(2) 0.009(3) 0.005(2)
C10 0.047(3) 0.044(3) 0.037(3) 0.008(2) 0.003(2) 0.014(2)
C11 0.026(2) 0.076(4) 0.043(3) -0.021(3) -0.014(2) 0.011(2)
C12 0.022(2) 0.096(4) 0.037(3) -0.033(3) 0.003(2) -0.013(3)
C13 0.073(4) 0.063(4) 0.052(3) -0.025(3) 0.005(3) -0.053(3)
C14 0.082(4) 0.044(3) 0.051(3) -0.025(3) 0.013(3) -0.025(3)
C15 0.057(3) 0.021(2) 0.051(3) -0.001(2) 0.003(3) 0.008(2)
C16 0.046(3) 0.046(3) 0.040(3) 0.011(2) -0.001(2) -0.001(2)
C17 0.084(4) 0.076(4) 0.023(3) -0.001(3) -0.022(3) -0.033(3)
C18 0.071(4) 0.086(5) 0.034(3) -0.016(3) -0.018(3) -0.032(3)
C19 0.070(4) 0.054(3) 0.036(3) -0.017(2) 0.001(3) -0.044(3)
C20 0.0201(18) 0.0144(17) 0.0166(17) -0.0067(14) 0.0003(14) 0.0001(14)
C21 0.0179(17) 0.0126(17) 0.0149(17) -0.0080(14) 0.0032(14) -0.0015(13)
C22 0.0199(18) 0.0211(19) 0.0130(17) -0.0079(15) -0.0015(14) 0.0008(14)
C23 0.0134(17) 0.0227(19) 0.0206(18) -0.0104(16) -0.0010(14) 0.0021(14)
C24 0.0141(17) 0.0147(17) 0.0161(17) -0.0080(14) 0.0044(13) -0.0017(13)
C25 0.0212(19) 0.0194(19) 0.0150(17) -0.0064(15) -0.0027(14) 0.0012(15)
C26 0.0149(17) 0.0192(18) 0.0208(18) -0.0098(15) -0.0018(14) -0.0014(14)
C27 0.060(4) 0.078(4) 0.082(4) -0.052(4) -0.009(3) -0.031(3)
C28 0.037(3) 0.103(5) 0.063(4) -0.055(4) 0.004(3) -0.026(3)
C29 0.032(3) 0.093(5) 0.047(3) -0.037(3) -0.021(2) 0.020(3)
C30 0.056(3) 0.069(4) 0.032(3) -0.013(3) -0.004(2) 0.034(3)
C31 0.064(4) 0.021(2) 0.055(3) 0.002(2) 0.014(3) 0.003(2)
C32 0.065(4) 0.029(3) 0.057(3) -0.014(2) 0.032(3) -0.010(2)
C33 0.043(3) 0.054(3) 0.073(4) -0.046(3) 0.005(3) -0.020(2)
C34 0.041(3) 0.074(4) 0.083(4) -0.060(4) -0.004(3) -0.006(3)
C35 0.074(4) 0.063(4) 0.036(3) -0.016(3) -0.033(3) 0.011(3)
C36 0.070(4) 0.066(4) 0.028(3) -0.002(3) -0.003(3) 0.013(3)
C37 0.096(5) 0.020(3) 0.064(4) -0.005(3) -0.003(3) -0.007(3)
C38 0.106(6) 0.031(3) 0.092(5) -0.031(3) 0.013(4) -0.018(3)
C39 0.041(3) 0.030(2) 0.036(2) -0.011(2) 0.018(2) -0.014(2)
C40 0.029(2) 0.036(3) 0.049(3) -0.021(2) 0.007(2) -0.0143(19)
C41 0.021(2) 0.058(3) 0.037(2) -0.028(2) -0.0030(18) -0.005(2)
C42 0.028(2) 0.049(3) 0.036(2) -0.021(2) -0.0122(19) 0.014(2)
C43 0.053(3) 0.020(2) 0.031(2) -0.0113(18) -0.016(2) 0.0049(19)
C44 0.058(3) 0.021(2) 0.017(2) -0.0035(16) -0.0042(19) -0.0037(19)
C45 0.037(2) 0.037(3) 0.029(2) -0.007(2) 0.0129(19) -0.014(2)
C46 0.025(2) 0.034(2) 0.049(3) -0.015(2) 0.008(2) -0.0179(19)
C47 0.026(2) 0.042(3) 0.035(2) -0.021(2) -0.0057(18) 0.0008(19)
C48 0.035(2) 0.038(3) 0.037(2) -0.018(2) -0.011(2) 0.013(2)
C49 0.058(3) 0.016(2) 0.029(2) -0.0055(17) -0.017(2) 0.0071(19)
C50 0.059(3) 0.022(2) 0.0143(19) -0.0016(16) -0.0021(19) -0.008(2)
F1 0.131(4) 0.107(3) 0.052(2) -0.056(2) -0.036(2) 0.060(3)
F2 0.0362(16) 0.065(2) 0.071(2) -0.0179(17) -0.0192(15) -0.0001(14)
F3 0.090(3) 0.102(3) 0.063(2) -0.055(2) 0.005(2) 0.006(2)
F4 0.0358(17) 0.057(2) 0.126(3) -0.031(2) -0.0328(19) -0.0004(15)
F5 0.073(2) 0.0346(17) 0.076(2) 0.0091(16) -0.0277(19) -0.0122(15)
F6 0.064(2) 0.0345(17) 0.073(2) 0.0103(16) -0.0105(17) -0.0055(15)
F7 0.106(3) 0.122(4) 0.075(3) -0.066(3) 0.034(2) -0.023(3)
F8 0.0384(18) 0.066(2) 0.146(4) -0.037(2) -0.039(2) 0.0007(16)
F9 0.125(4) 0.105(3) 0.048(2) -0.049(2) -0.033(2) 0.052(3)
F10 0.0395(16) 0.0471(17) 0.0613(19) -0.0039(15) -0.0238(14) -0.0072(13)
F11 0.071(2) 0.0435(18) 0.082(2) 0.0031(17) -0.0298(19) -0.0277(16)
F12 0.0511(19) 0.0336(16) 0.084(2) 0.0026(16) -0.0150(17) 0.0010(14)
N1 0.0179(16) 0.0303(18) 0.0187(16) -0.0134(14) 0.0051(12) -0.0057(13)
N2 0.0147(14) 0.0170(15) 0.0142(14) -0.0069(12) 0.0007(11) -0.0046(11)
N3 0.0224(17) 0.0324(19) 0.0187(16) -0.0155(14) 0.0062(13) -0.0068(14)
N4 0.0189(15) 0.0152(15) 0.0148(15) -0.0061(12) 0.0028(12) -0.0023(12)
O2 0.0437(19) 0.0305(17) 0.0470(19) -0.0238(15) 0.0105(15) -0.0076(14)
O3 0.0324(17) 0.050(2) 0.0320(17) -0.0105(15) -0.0012(14) 0.0027(15)
O4 0.0300(17) 0.063(2) 0.0385(18) -0.0231(17) 0.0039(14) -0.0192(16)
O5 0.050(2) 0.0261(16) 0.049(2) -0.0181(15) 0.0049(16) -0.0056(14)
O6 0.0377(18) 0.047(2) 0.0233(16) 0.0004(14) -0.0001(13) -0.0032(15)
O7 0.060(2) 0.056(2) 0.0309(17) -0.0166(16) 0.0056(16) -0.0330(18)
O9 0.059(2) 0.045(2) 0.063(2) -0.0265(19) 0.0057(19) -0.0153(18)
O10 0.0211(16) 0.078(3) 0.047(2) -0.0348(19) -0.0004(14) -0.0039(16)
O11 0.049(2) 0.048(2) 0.0312(18) -0.0046(16) 0.0035(15) 0.0144(17)
O12 0.048(2) 0.0342(18) 0.064(2) -0.0331(17) 0.0148(17) -0.0096(15)
O13 0.046(2) 0.060(2) 0.050(2) -0.0338(19) -0.0048(17) -0.0027(17)
O14 0.059(2) 0.0357(19) 0.0322(18) -0.0043(15) 0.0034(16) 0.0008(16)
O15 0.0342(16) 0.0334(16) 0.0216(14) -0.0098(13) 0.0038(12) -0.0086(13)
O16 0.0285(15) 0.0320(16) 0.0309(16) -0.0161(13) 0.0007(12) -0.0091(12)
O17 0.0307(16) 0.0227(15) 0.0310(15) -0.0118(12) -0.0041(12) 0.0031(12)
O18 0.0316(16) 0.0371(17) 0.0172(14) -0.0067(12) 0.0039(12) -0.0076(13)
O19 0.0285(15) 0.0318(16) 0.0282(15) -0.0143(13) -0.0023(12) -0.0073(12)
O20 0.0356(16) 0.0219(15) 0.0290(15) -0.0112(12) -0.0051(13) 0.0031(12)
O30 0.0223(14) 0.0325(16) 0.0266(15) -0.0154(13) 0.0055(11) -0.0122(12)
O31 0.0175(13) 0.0280(15) 0.0287(15) -0.0142(12) 0.0036(11) -0.0066(11)
P1 0.0295(6) 0.0265(6) 0.0266(6) -0.0098(5) -0.0069(4) -0.0003(4)
P2 0.0280(6) 0.0310(6) 0.0290(6) -0.0112(5) -0.0053(5) -0.0047(5)

loop_
_atom_type_symbol
_atom_type_description
_atom_type_scat_dispersion_real
_atom_type_scat_dispersion_imag
_atom_type_scat_source
C C 0.0033 0.0016 'International Tables Vol C Tables 4.2.6.8 and 6.1.1.4'
H H 0.0000 0.0000 'International Tables Vol C Tables 4.2.6.8 and 6.1.1.4'
F F 0.0171 0.0103 'International Tables Vol C Tables 4.2.6.8 and 6.1.1.4'
N N 0.0061 0.0033 'International Tables Vol C Tables 4.2.6.8 and 6.1.1.4'
O O 0.0106 0.0060 'International Tables Vol C Tables 4.2.6.8 and 6.1.1.4'
P P 0.1023 0.0942 'International Tables Vol C Tables 4.2.6.8 and 6.1.1.4'

loop_
_geom_angle_atom_site_label_1
_geom_angle_atom_site_label_2
_geom_angle_atom_site_label_3
_geom_angle
O31 C1 N1 124.5(3)
O31 C1 C2 119.6(3)
N1 C1 C2 115.8(3)
C7 C2 C3 119.5(3)
C7 C2 C1 119.8(3)
C3 C2 C1 120.7(3)
C4 C3 C2 120.4(3)
C4 C3 H3 119.8
C2 C3 H3 119.8
C3 C4 C5 119.3(3)
C3 C4 H4 120.3
C5 C4 H4 120.3
C6 C5 C4 121.3(3)
C6 C5 N2 119.3(3)
C4 C5 N2 119.2(3)
C5 C6 C7 118.5(3)
C5 C6 H6 120.8
C7 C6 H6 120.8
C6 C7 C2 120.8(3)
C6 C7 H7 119.6
C2 C7 H7 119.6
O2 C8 C19 109.5(4)
O2 C8 H8A 109.8
C19 C8 H8A 109.8
O2 C8 H8B 109.8
C19 C8 H8B 109.8
H8A C8 H8B 108.2
O2 C9 C10 110.6(4)
O2 C9 H9A 109.5
C10 C9 H9A 109.5
O2 C9 H9B 109.5
C10 C9 H9B 109.5
H9A C9 H9B 108.1
O3 C10 C9 108.8(4)
O3 C10 H10A 109.9
C9 C10 H10A 109.9
O3 C10 H10B 109.9
C9 C10 H10B 109.9
H10A C10 H10B 108.3
O3 C11 C12 110.7(4)
O3 C11 H11A 109.5
C12 C11 H11A 109.5
O3 C11 H11B 109.5
C12 C11 H11B 109.5
H11A C11 H11B 108.1
O4 C12 C11 109.5(4)
O4 C12 H12A 109.8
C11 C12 H12A 109.8
O4 C12 H12B 109.8
C11 C12 H12B 109.8
H12A C12 H12B 108.2
O4 C13 C14 110.5(4)
O4 C13 H13A 109.5
C14 C13 H13A 109.5
O4 C13 H13B 109.5
C14 C13 H13B 109.5
H13A C13 H13B 108.1
O5 C14 C13 109.4(5)
O5 C14 H14A 109.8
C13 C14 H14A 109.8
O5 C14 H14B 109.8
C13 C14 H14B 109.8
H14A C14 H14B 108.2
O5 C15 C16 108.5(4)
O5 C15 H15A 110.0
C16 C15 H15A 110.0
O5 C15 H15B 110.0
C16 C15 H15B 110.0
H15A C15 H15B 108.4
O6 C16 C15 110.0(4)
O6 C16 H16A 109.7
C15 C16 H16A 109.7
O6 C16 H16B 109.7
C15 C16 H16B 109.7
H16A C16 H16B 108.2
O6 C17 C18 108.8(4)
O6 C17 H17A 109.9
C18 C17 H17A 109.9
O6 C17 H17B 109.9
C18 C17 H17B 109.9
H17A C17 H17B 108.3
O7 C18 C17 110.0(5)
O7 C18 H18A 109.7
C17 C18 H18A 109.7
O7 C18 H18B 109.7
C17 C18 H18B 109.7
H18A C18 H18B 108.2
O7 C19 C8 110.4(4)
O7 C19 H19A 109.6
C8 C19 H19A 109.6
O7 C19 H19B 109.6
C8 C19 H19B 109.6
H19A C19 H19B 108.1
O30 C20 N3 124.4(3)
O30 C20 C21 120.2(3)
N3 C20 C21 115.4(3)
C26 C21 C22 119.6(3)
C26 C21 C20 119.6(3)
C22 C21 C20 120.7(3)
C23 C22 C21 119.8(3)
C23 C22 H22 120.1
C21 C22 H22 120.1
C24 C23 C22 119.5(3)
C24 C23 H23 120.2
C22 C23 H23 120.2
C23 C24 C25 121.4(3)
C23 C24 N4 119.3(3)
C25 C24 N4 119.3(3)
C26 C25 C24 119.1(3)
C26 C25 H25 120.5
C24 C25 H25 120.5
C25 C26 C21 120.5(3)
C25 C26 H26 119.7
C21 C26 H26 119.7
O9 C27 C28 110.5(5)
O9 C27 H27A 109.5
C28 C27 H27A 109.5
O9 C27 H27B 109.5
C28 C27 H27B 109.5
H27A C27 H27B 108.1
O10 C28 C27 108.6(4)
O10 C28 H28A 110.0
C27 C28 H28A 110.0
O10 C28 H28B 110.0
C27 C28 H28B 110.0
H28A C28 H28B 108.3
O10 C29 C30 110.2(4)
O10 C29 H29A 109.6
C30 C29 H29A 109.6
O10 C29 H29B 109.6
C30 C29 H29B 109.6
H29A C29 H29B 108.1
O11 C30 C29 109.4(4)
O11 C30 H30A 109.8
C29 C30 H30A 109.8
O11 C30 H30B 109.8
C29 C30 H30B 109.8
H30A C30 H30B 108.2
O11 C31 C32 111.1(4)
O11 C31 H31A 109.4
C32 C31 H31A 109.4
O11 C31 H31B 109.4
C32 C31 H31B 109.4
H31A C31 H31B 108.0
O12 C32 C31 109.8(4)
O12 C32 H32A 109.7
C31 C32 H32A 109.7
O12 C32 H32B 109.7
C31 C32 H32B 109.7
H32A C32 H32B 108.2
O12 C33 C34 109.5(4)
O12 C33 H33A 109.8
C34 C33 H33A 109.8
O12 C33 H33B 109.8
C34 C33 H33B 109.8
H33A C33 H33B 108.2
O13 C34 C33 109.4(4)
O13 C34 H34A 109.8
C33 C34 H34A 109.8
O13 C34 H34B 109.8
C33 C34 H34B 109.8
H34A C34 H34B 108.2
O13 C35 C36 109.1(5)
O13 C35 H35A 109.9
C36 C35 H35A 109.9
O13 C35 H35B 109.9
C36 C35 H35B 109.9
H35A C35 H35B 108.3
O14 C36 C35 108.9(4)
O14 C36 H36A 109.9
C35 C36 H36A 109.9
O14 C36 H36B 109.9
C35 C36 H36B 109.9
H36A C36 H36B 108.3
O14 C37 C38 110.9(5)
O14 C37 H37A 109.5
C38 C37 H37A 109.5
O14 C37 H37B 109.5
C38 C37 H37B 109.5
H37A C37 H37B 108.0
O9 C38 C37 108.1(5)
O9 C38 H38A 110.1
C37 C38 H38A 110.1
O9 C38 H38B 110.1
C37 C38 H38B 110.1
H38A C38 H38B 108.4
O15 C39 C40 108.9(3)
O15 C39 H39A 109.9
C40 C39 H39A 109.9
O15 C39 H39B 109.9
C40 C39 H39B 109.9
H39A C39 H39B 108.3
O16 C40 C39 109.8(3)
O16 C40 H40A 109.7
C39 C40 H40A 109.7
O16 C40 H40B 109.7
C39 C40 H40B 109.7
H40A C40 H40B 108.2
O16 C41 C42 110.0(3)
O16 C41 H41A 109.7
C42 C41 H41A 109.7
O16 C41 H41B 109.7
C42 C41 H41B 109.7
H41A C41 H41B 108.2
O17 C42 C41 109.3(3)
O17 C42 H42A 109.8
C41 C42 H42A 109.8
O17 C42 H42B 109.8
C41 C42 H42B 109.8
H42A C42 H42B 108.3
O17 C43 C44 109.7(3)
O17 C43 H43A 109.7
C44 C43 H43A 109.7
O17 C43 H43B 109.7
C44 C43 H43B 109.7
H43A C43 H43B 108.2
O18 C44 C43 109.3(3)
O18 C44 H44A 109.8
C43 C44 H44A 109.8
O18 C44 H44B 109.8
C43 C44 H44B 109.8
H44A C44 H44B 108.3
O18 C45 C46 109.3(3)
O18 C45 H45A 109.8
C46 C45 H45A 109.8
O18 C45 H45B 109.8
C46 C45 H45B 109.8
H45A C45 H45B 108.3
O19 C46 C45 108.6(3)
O19 C46 H46A 110.0
C45 C46 H46A 110.0
O19 C46 H46B 110.0
C45 C46 H46B 110.0
H46A C46 H46B 108.3
O19 C47 C48 108.8(3)
O19 C47 H47A 109.9
C48 C47 H47A 109.9
O19 C47 H47B 109.9
C48 C47 H47B 109.9
H47A C47 H47B 108.3
O20 C48 C47 109.4(3)
O20 C48 H48A 109.8
C47 C48 H48A 109.8
O20 C48 H48B 109.8
C47 C48 H48B 109.8
H48A C48 H48B 108.2
O20 C49 C50 110.5(3)
O20 C49 H49A 109.6
C50 C49 H49A 109.6
O20 C49 H49B 109.6
C50 C49 H49B 109.6
H49A C49 H49B 108.1
O15 C50 C49 109.3(3)
O15 C50 H50A 109.8
C49 C50 H50A 109.8
O15 C50 H50B 109.8
C49 C50 H50B 109.8
H50A C50 H50B 108.3
C1 N1 H1A 120.0
C1 N1 H1B 120.0
H1A N1 H1B 120.0
C5 N2 H2A 109.5
C5 N2 H2B 109.5
H2A N2 H2B 109.5
C5 N2 H2C 109.5
H2A N2 H2C 109.5
H2B N2 H2C 109.5
C20 N3 H3A 120.0
C20 N3 H3B 120.0
H3A N3 H3B 120.0
C24 N4 H4A 109.5
C24 N4 H4B 109.5
H4A N4 H4B 109.5
C24 N4 H4C 109.5
H4A N4 H4C 109.5
H4B N4 H4C 109.5
C8 O2 C9 111.2(4)
C11 O3 C10 112.9(4)
C12 O4 C13 111.7(4)
C14 O5 C15 112.9(4)
C17 O6 C16 111.7(4)
C18 O7 C19 112.3(4)
C27 O9 C38 113.3(5)
C28 O10 C29 111.6(4)
C30 O11 C31 112.5(4)
C32 O12 C33 111.4(4)
C34 O13 C35 112.6(4)
C36 O14 C37 110.8(4)
C39 O15 C50 113.2(3)
C40 O16 C41 111.5(3)
C43 O17 C42 111.4(3)
C45 O18 C44 113.0(3)
C47 O19 C46 110.9(3)
C49 O20 C48 111.9(3)
F1 P1 F4 90.1(2)
F1 P1 F6 91.9(2)
F4 P1 F6 89.38(19)
F1 P1 F3 179.0(2)
F4 P1 F3 90.8(2)
F6 P1 F3 88.6(2)
F1 P1 F5 89.0(2)
F4 P1 F5 91.49(19)
F6 P1 F5 178.7(2)
F3 P1 F5 90.5(2)
F1 P1 F2 90.6(2)
F4 P1 F2 179.3(2)
F6 P1 F2 90.40(18)
F3 P1 F2 88.5(2)
F5 P1 F2 88.72(18)
F9 P2 F8 88.9(2)
F9 P2 F7 178.9(2)
F8 P2 F7 92.2(3)
F9 P2 F12 91.7(2)
F8 P2 F12 89.39(19)
F7 P2 F12 88.4(2)
F9 P2 F10 90.1(2)
F8 P2 F10 178.5(2)
F7 P2 F10 88.8(2)
F12 P2 F10 89.53(16)
F9 P2 F11 89.2(2)
F8 P2 F11 91.99(19)
F7 P2 F11 90.7(2)
F12 P2 F11 178.39(19)
F10 P2 F11 89.11(17)

loop_
_geom_bond_atom_site_label_1
_geom_bond_atom_site_label_2
_geom_bond_distance
C1 O31 1.228(4)
C1 N1 1.332(5)
C1 C2 1.507(5)
C2 C7 1.387(5)
C2 C3 1.387(5)
C3 C4 1.377(5)
C3 H3 0.9500
C4 C5 1.386(5)
C4 H4 0.9500
C5 C6 1.384(5)
C5 N2 1.464(4)
C6 C7 1.387(5)
C6 H6 0.9500
C7 H7 0.9500
C8 O2 1.409(6)
C8 C19 1.474(8)
C8 H8A 0.9900
C8 H8B 0.9900
C9 O2 1.429(6)
C9 C10 1.477(8)
C9 H9A 0.9900
C9 H9B 0.9900
C10 O3 1.427(6)
C10 H10A 0.9900
C10 H10B 0.9900
C11 O3 1.417(6)
C11 C12 1.467(8)
C11 H11A 0.9900
C11 H11B 0.9900
C12 O4 1.401(6)
C12 H12A 0.9900
C12 H12B 0.9900
C13 O4 1.432(6)
C13 C14 1.470(9)
C13 H13A 0.9900
C13 H13B 0.9900
C14 O5 1.395(6)
C14 H14A 0.9900
C14 H14B 0.9900
C15 O5 1.425(6)
C15 C16 1.494(8)
C15 H15A 0.9900
C15 H15B 0.9900
C16 O6 1.417(6)
C16 H16A 0.9900
C16 H16B 0.9900
C17 O6 1.403(6)
C17 C18 1.505(8)
C17 H17A 0.9900
C17 H17B 0.9900
C18 O7 1.404(7)
C18 H18A 0.9900
C18 H18B 0.9900
C19 O7 1.414(5)
C19 H19A 0.9900
C19 H19B 0.9900
C20 O30 1.227(4)
C20 N3 1.335(5)
C20 C21 1.498(5)
C21 C26 1.389(5)
C21 C22 1.395(5)
C22 C23 1.392(5)
C22 H22 0.9500
C23 C24 1.373(5)
C23 H23 0.9500
C24 C25 1.385(5)
C24 N4 1.467(4)
C25 C26 1.384(5)
C25 H25 0.9500
C26 H26 0.9500
C27 O9 1.405(7)
C27 C28 1.481(9)
C27 H27A 0.9900
C27 H27B 0.9900
C28 O10 1.408(7)
C28 H28A 0.9900
C28 H28B 0.9900
C29 O10 1.427(6)
C29 C30 1.491(8)
C29 H29A 0.9900
C29 H29B 0.9900
C30 O11 1.397(6)
C30 H30A 0.9900
C30 H30B 0.9900
C31 O11 1.431(6)
C31 C32 1.487(8)
C31 H31A 0.9900
C31 H31B 0.9900
C32 O12 1.399(6)
C32 H32A 0.9900
C32 H32B 0.9900
C33 O12 1.433(6)
C33 C34 1.488(8)
C33 H33A 0.9900
C33 H33B 0.9900
C34 O13 1.398(6)
C34 H34A 0.9900
C34 H34B 0.9900
C35 O13 1.423(6)
C35 C36 1.505(9)
C35 H35A 0.9900
C35 H35B 0.9900
C36 O14 1.395(6)
C36 H36A 0.9900
C36 H36B 0.9900
C37 O14 1.404(6)
C37 C38 1.489(9)
C37 H37A 0.9900
C37 H37B 0.9900
C38 O9 1.406(7)
C38 H38A 0.9900
C38 H38B 0.9900
C39 O15 1.417(5)
C39 C40 1.483(7)
C39 H39A 0.9900
C39 H39B 0.9900
C40 O16 1.420(5)
C40 H40A 0.9900
C40 H40B 0.9900
C41 O16 1.421(5)
C41 C42 1.484(7)
C41 H41A 0.9900
C41 H41B 0.9900
C42 O17 1.421(5)
C42 H42A 0.9900
C42 H42B 0.9900
C43 O17 1.417(5)
C43 C44 1.494(7)
C43 H43A 0.9900
C43 H43B 0.9900
C44 O18 1.420(5)
C44 H44A 0.9900
C44 H44B 0.9900
C45 O18 1.415(5)
C45 C46 1.489(6)
C45 H45A 0.9900
C45 H45B 0.9900
C46 O19 1.427(5)
C46 H46A 0.9900
C46 H46B 0.9900
C47 O19 1.414(5)
C47 C48 1.504(6)
C47 H47A 0.9900
C47 H47B 0.9900
C48 O20 1.418(5)
C48 H48A 0.9900
C48 H48B 0.9900
C49 O20 1.415(5)
C49 C50 1.487(7)
C49 H49A 0.9900
C49 H49B 0.9900
C50 O15 1.426(5)
C50 H50A 0.9900
C50 H50B 0.9900
F1 P1 1.570(3)
F2 P1 1.594(3)
F3 P1 1.583(3)
F4 P1 1.574(3)
F5 P1 1.590(3)
F6 P1 1.579(3)
F7 P2 1.582(4)
F8 P2 1.565(3)
F9 P2 1.556(3)
F10 P2 1.587(3)
F11 P2 1.598(3)
F12 P2 1.584(3)
N1 H1A 0.8800
N1 H1B 0.8800
N2 H2A 0.9100
N2 H2B 0.9100
N2 H2C 0.9100
N3 H3A 0.8800
N3 H3B 0.8800
N4 H4A 0.9100
N4 H4B 0.9100
N4 H4C 0.9100

loop_
_geom_hbond_atom_site_label_D
_geom_hbond_atom_site_label_H
_geom_hbond_atom_site_label_A
_geom_hbond_distance_DH
_geom_hbond_distance_HA
_geom_hbond_distance_DA
_geom_hbond_angle_DHA
_geom_hbond_site_symmetry_A
N4 H4C O10 0.91 2.00 2.891(4) 167.3 1_455
N4 H4B O14 0.91 1.90 2.803(4) 173.8 1_455
N4 H4A O12 0.91 1.96 2.820(4) 156.9 1_455
N2 H2C O2 0.91 2.04 2.874(4) 151.0 2_665
N2 H2B O6 0.91 1.99 2.855(4) 157.9 2_665
N2 H2A O4 0.91 1.99 2.882(4) 165.6 2_665
N3 H3B O16 0.88 2.20 3.053(4) 164.6 .
N3 H3A O18 0.88 2.09 2.943(4) 164.5 .
N1 H1B O19 0.88 2.19 3.044(4) 165.1 .
N1 H1A O15 0.88 2.12 2.973(4) 163.5 .

loop_
_geom_torsion_atom_site_label_1
_geom_torsion_atom_site_label_2
_geom_torsion_atom_site_label_3
_geom_torsion_atom_site_label_4
_geom_torsion
O31 C1 C2 C7 42.8(5)
N1 C1 C2 C7 -140.8(3)
O31 C1 C2 C3 -133.2(4)
N1 C1 C2 C3 43.2(5)
C7 C2 C3 C4 -3.1(5)
C1 C2 C3 C4 172.9(3)
C2 C3 C4 C5 1.2(5)
C3 C4 C5 C6 2.1(5)
C3 C4 C5 N2 -174.4(3)
C4 C5 C6 C7 -3.5(5)
N2 C5 C6 C7 173.1(3)
C5 C6 C7 C2 1.5(5)
C3 C2 C7 C6 1.7(5)
C1 C2 C7 C6 -174.3(3)
O2 C9 C10 O3 64.5(5)
O3 C11 C12 O4 -62.8(5)
O4 C13 C14 O5 65.8(6)
O5 C15 C16 O6 -63.0(5)
O6 C17 C18 O7 60.6(7)
O2 C8 C19 O7 -61.0(5)
O30 C20 C21 C26 -41.6(5)
N3 C20 C21 C26 141.7(3)
O30 C20 C21 C22 134.4(4)
N3 C20 C21 C22 -42.4(5)
C26 C21 C22 C23 2.8(5)
C20 C21 C22 C23 -173.2(3)
C21 C22 C23 C24 -1.0(5)
C22 C23 C24 C25 -2.5(5)
C22 C23 C24 N4 174.3(3)
C23 C24 C25 C26 4.1(5)
N4 C24 C25 C26 -172.7(3)
C24 C25 C26 C21 -2.2(5)
C22 C21 C26 C25 -1.2(5)
C20 C21 C26 C25 174.8(3)
O9 C27 C28 O10 64.1(6)
O10 C29 C30 O11 -63.3(5)
O11 C31 C32 O12 61.4(5)
O12 C33 C34 O13 -61.2(6)
O13 C35 C36 O14 59.4(6)
O14 C37 C38 O9 -62.7(7)
O15 C39 C40 O16 -67.4(5)
O16 C41 C42 O17 73.9(4)
O17 C43 C44 O18 -68.6(4)
O18 C45 C46 O19 67.8(5)
O19 C47 C48 O20 -74.7(4)
O20 C49 C50 O15 68.2(4)
C19 C8 O2 C9 169.1(4)
C10 C9 O2 C8 176.1(4)
C12 C11 O3 C10 -178.6(4)
C9 C10 O3 C11 177.4(4)
C11 C12 O4 C13 176.8(4)
C14 C13 O4 C12 -175.7(4)
C13 C14 O5 C15 175.2(4)
C16 C15 O5 C14 -173.4(4)
C18 C17 O6 C16 175.2(5)
C15 C16 O6 C17 175.9(5)
C17 C18 O7 C19 -174.8(5)
C8 C19 O7 C18 -168.9(4)
C28 C27 O9 C38 -179.5(5)
C37 C38 O9 C27 -173.3(5)
C27 C28 O10 C29 -177.3(4)
C30 C29 O10 C28 -177.9(4)
C29 C30 O11 C31 172.1(4)
C32 C31 O11 C30 173.9(4)
C31 C32 O12 C33 -174.9(4)
C34 C33 O12 C32 -175.8(4)
C33 C34 O13 C35 -172.9(4)
C36 C35 O13 C34 -176.8(4)
C35 C36 O14 C37 171.4(5)
C38 C37 O14 C36 174.7(5)
C40 C39 O15 C50 -178.1(3)
C49 C50 O15 C39 -179.1(3)
C39 C40 O16 C41 175.6(4)
C42 C41 O16 C40 -179.1(3)
C44 C43 O17 C42 176.3(3)
C41 C42 O17 C43 -175.5(3)
C46 C45 O18 C44 179.9(3)
C43 C44 O18 C45 179.5(3)
C48 C47 O19 C46 178.3(3)
C45 C46 O19 C47 -178.7(4)
C50 C49 O20 C48 -174.5(3)
C47 C48 O20 C49 176.6(3)
